data_2019759
loop_
_publ_author_name
'Wood, Matthew R.'
'Lalancette, Roger A.'
'Bernal, Ivan'

_publ_section_title
;
 Crystallographic investigations of select cathinones: emerging illicit
 street drugs known as `bath salts'
;
_journal_issue 1
_journal_name_full 'Acta Crystallographica Section C'
_journal_page_first
;
;
_journal_paper_doi 10.1107/S2053229614025637
_journal_volume 71
_journal_year 2015
_chemical_formula_iupac 'C12 H16 N O3 +, Cl -'
_chemical_formula_moiety 'C12 H16 N O3 +, Cl -'
_chemical_formula_sum 'C12 H16 Cl N O3'
_chemical_formula_weight 257.71
_chemical_name_systematic
;
<i>N</i>-{1-[(Benzo[<i>d</i>][1,3]dioxol-5-yl)carbonyl]ethyl}ethanaminium
chloride
;
_space_group_crystal_system monoclinic
_space_group_IT_number 14
_space_group_name_Hall '-P 2ybc'
_space_group_name_H-M_alt 'P 1 21/c 1'
_symmetry_space_group_name_Hall '-P 2ybc'
_symmetry_space_group_name_H-M 'P 1 21/c 1'
_atom_sites_solution_hydrogens mixed
_atom_sites_solution_primary direct
_atom_sites_solution_secondary difmap
_audit_creation_method SHELXL-2014/7
_cell_angle_alpha 90
_cell_angle_beta 105.3310(18)
_cell_angle_gamma 90
_cell_formula_units_Z 4
_cell_length_a 10.6159(4)
_cell_length_b 7.1060(3)
_cell_length_c 17.6348(6)
_cell_measurement_reflns_used 9152
_cell_measurement_temperature 100(2)
_cell_measurement_theta_max 70.05
_cell_measurement_theta_min 4.32
_cell_volume 1282.97(9)
_computing_cell_refinement
;
APEX2 (Bruker, 2006)
;
_computing_data_collection
;
APEX2 (Bruker, 2006)
;
_computing_data_reduction
;
SAINT (Bruker, 2005)
;
_computing_molecular_graphics
;
SHELXTL (Sheldrick, 2008<i>b</i>)
;
_computing_publication_material
;
SHELXTL (Sheldrick, 2008<i>b</i>)
;
_computing_structure_refinement
;
SHELXL2014 (Sheldrick, 2014)
;
_computing_structure_solution
;
SHELXTL (Sheldrick, 2008<i>b</i>)
;
_diffrn_ambient_temperature 100(2)
_diffrn_measured_fraction_theta_full 0.949
_diffrn_measured_fraction_theta_max 0.926
_diffrn_measurement_device_type 'Bruker SMART CCD APEXII area-detector'
_diffrn_measurement_method '\f and \w'
_diffrn_radiation_source 'fine-focus sealed tube'
_diffrn_radiation_type CuK\a
_diffrn_radiation_wavelength 1.54178
_diffrn_reflns_av_R_equivalents 0.0304
_diffrn_reflns_limit_h_max 12
_diffrn_reflns_limit_h_min -12
_diffrn_reflns_limit_k_max 8
_diffrn_reflns_limit_k_min -8
_diffrn_reflns_limit_l_max 21
_diffrn_reflns_limit_l_min -21
_diffrn_reflns_number 9602
_diffrn_reflns_theta_full 67.500
_diffrn_reflns_theta_max 70.047
_diffrn_reflns_theta_min 4.318
_exptl_absorpt_coefficient_mu 2.623
_exptl_absorpt_correction_T_max 0.696
_exptl_absorpt_correction_T_min 0.475
_exptl_absorpt_correction_type numerical
_exptl_absorpt_process_details
;
(SADABS; Sheldrick, 2008<i>a</i>)
;
_exptl_crystal_colour colourless
_exptl_crystal_density_diffrn 1.334
_exptl_crystal_description block
_exptl_crystal_F_000 544
_exptl_crystal_size_max 0.333
_exptl_crystal_size_mid 0.308
_exptl_crystal_size_min 0.149
_refine_diff_density_max 0.364
_refine_diff_density_min -0.256
_refine_ls_extinction_method none
_refine_ls_goodness_of_fit_ref 1.198
_refine_ls_hydrogen_treatment mixed
_refine_ls_matrix_type full
_refine_ls_number_parameters 162
_refine_ls_number_reflns 2253
_refine_ls_number_restraints 2
_refine_ls_restrained_S_all 1.198
_refine_ls_R_factor_all 0.0410
_refine_ls_R_factor_gt 0.0386
_refine_ls_shift/su_max 0.000
_refine_ls_shift/su_mean 0.000
_refine_ls_structure_factor_coef Fsqd
_refine_ls_weighting_details 'w=1/[\s^2^(Fo^2^)+(0.0393P)^2^+1.4462P] where P=(Fo^2^+2Fc^2^)/3'
_refine_ls_weighting_scheme calc
_refine_ls_wR_factor_gt 0.1047
_refine_ls_wR_factor_ref 0.1068
_reflns_number_gt 2097
_reflns_number_total 2253
_reflns_threshold_expression I>2\s(I)
_cod_data_source_file fg3326sup1.cif
_cod_data_source_block IV
_cod_database_code 2019759
_cod_database_fobs_code 2019759
_shelx_space_group_comment
;
The symmetry employed for this shelxl refinement is uniquely defined
by the following loop, which should always be used as a source of
symmetry information in preference to the above space-group names.
They are only intended as comments.
;

loop_
_space_group_symop_operation_xyz
'x, y, z'
'-x, y+1/2, -z+1/2'
'-x, -y, -z'
'x, -y-1/2, z-1/2'

loop_
_atom_site_type_symbol
_atom_site_label
_atom_site_fract_x
_atom_site_fract_y
_atom_site_fract_z
_atom_site_U_iso_or_equiv
_atom_site_adp_type
_atom_site_calc_flag
_atom_site_occupancy
Cl Cl1 0.15694(5) 1.27762(7) 0.29089(3) 0.01916(17) Uani d 1
O O1 0.36322(15) 0.8936(2) 0.40504(9) 0.0229(4) Uani d 1
O O2 0.29141(16) 0.1995(2) 0.58561(9) 0.0261(4) Uani d 1
O O3 0.45735(15) 0.3175(2) 0.68818(9) 0.0243(4) Uani d 1
N N1 0.13611(18) 0.8424(3) 0.29510(10) 0.0165(4) Uani d 1
H H1A 0.157(2) 0.964(3) 0.3047(14) 0.020 Uiso d 1
H H1B 0.0489(17) 0.839(4) 0.2697(13) 0.020 Uiso d 1
C C1 0.3410(2) 0.6464(3) 0.49155(12) 0.0167(4) Uani d 1
C C2 0.2827(2) 0.4704(3) 0.49730(12) 0.0180(5) Uani d 1
H H2 0.2129 0.4231 0.4562 0.022 Uiso calc 1
C C3 0.3320(2) 0.3715(3) 0.56527(12) 0.0184(5) Uani d 1
C C4 0.4317(2) 0.4407(3) 0.62628(12) 0.0196(5) Uani d 1
C C5 0.4909(2) 0.6104(3) 0.62154(12) 0.0210(5) Uani d 1
H H5 0.5604 0.6558 0.6633 0.025 Uiso calc 1
C C6 0.4440(2) 0.7129(3) 0.55232(12) 0.0191(5) Uani d 1
H H6 0.4830 0.8305 0.5464 0.023 Uiso calc 1
C C7 0.2959(2) 0.7698(3) 0.42134(12) 0.0169(4) Uani d 1
C C8 0.1547(2) 0.7454(3) 0.37234(12) 0.0179(5) Uani d 1
H H8 0.1346 0.6084 0.3635 0.022 Uiso calc 1
C C9 0.0625(2) 0.8330(4) 0.41627(13) 0.0259(5) Uani d 1
H H9A 0.0877 0.9641 0.4293 0.039 Uiso calc 1
H H9B 0.0681 0.7622 0.4648 0.039 Uiso calc 1
H H9C -0.0273 0.8286 0.3829 0.039 Uiso calc 1
C C10 0.2096(2) 0.7604(3) 0.24129(13) 0.0225(5) Uani d 1
H H10A 0.2003 0.6217 0.2402 0.027 Uiso calc 1
H H10B 0.3036 0.7909 0.2612 0.027 Uiso calc 1
C C11 0.1584(2) 0.8377(4) 0.15924(13) 0.0274(5) Uani d 1
H H11A 0.0665 0.8021 0.1386 0.041 Uiso calc 1
H H11B 0.2095 0.7861 0.1252 0.041 Uiso calc 1
H H11C 0.1659 0.9752 0.1606 0.041 Uiso calc 1
C C12 0.3786(2) 0.1531(4) 0.66032(13) 0.0242(5) Uani d 1
H H12A 0.4351 0.0459 0.6547 0.029 Uiso calc 1
H H12B 0.3284 0.1172 0.6981 0.029 Uiso calc 1

loop_
_atom_site_aniso_label
_atom_site_aniso_U_11
_atom_site_aniso_U_22
_atom_site_aniso_U_33
_atom_site_aniso_U_12
_atom_site_aniso_U_13
_atom_site_aniso_U_23
Cl1 0.0170(3) 0.0162(3) 0.0223(3) -0.00033(18) 0.0019(2) -0.00118(19)
O1 0.0224(8) 0.0231(9) 0.0218(8) -0.0049(7) 0.0034(6) 0.0024(7)
O2 0.0295(9) 0.0240(9) 0.0216(8) -0.0058(7) 0.0009(7) 0.0069(7)
O3 0.0235(8) 0.0306(10) 0.0167(7) -0.0002(7) 0.0014(6) 0.0059(7)
N1 0.0170(9) 0.0149(9) 0.0167(9) -0.0009(7) 0.0030(7) 0.0003(7)
C1 0.0162(10) 0.0189(11) 0.0158(10) 0.0017(8) 0.0058(8) 0.0001(8)
C2 0.0169(10) 0.0212(12) 0.0153(9) 0.0002(9) 0.0031(8) -0.0022(8)
C3 0.0195(10) 0.0189(12) 0.0184(10) 0.0000(9) 0.0077(8) -0.0001(9)
C4 0.0159(10) 0.0289(13) 0.0142(9) 0.0053(9) 0.0044(8) 0.0011(9)
C5 0.0154(10) 0.0295(13) 0.0169(10) -0.0017(9) 0.0021(8) -0.0039(9)
C6 0.0166(10) 0.0220(12) 0.0195(10) -0.0003(9) 0.0062(8) -0.0023(9)
C7 0.0192(10) 0.0156(11) 0.0166(10) -0.0009(9) 0.0060(8) -0.0028(8)
C8 0.0185(10) 0.0183(11) 0.0158(10) -0.0009(9) 0.0023(8) 0.0018(8)
C9 0.0224(11) 0.0355(14) 0.0205(11) 0.0033(10) 0.0069(9) 0.0019(10)
C10 0.0261(11) 0.0218(12) 0.0219(11) 0.0049(10) 0.0104(9) 0.0011(9)
C11 0.0245(11) 0.0376(15) 0.0214(11) -0.0024(11) 0.0087(9) 0.0007(10)
C12 0.0255(11) 0.0267(13) 0.0203(11) 0.0018(10) 0.0055(9) 0.0044(9)

loop_
_atom_type_symbol
_atom_type_description
_atom_type_scat_dispersion_real
_atom_type_scat_dispersion_imag
_atom_type_scat_source
C C 0.0181 0.0091 'International Tables Vol C Tables 4.2.6.8 and 6.1.1.4'
H H 0.0000 0.0000 'International Tables Vol C Tables 4.2.6.8 and 6.1.1.4'
N N 0.0311 0.0180 'International Tables Vol C Tables 4.2.6.8 and 6.1.1.4'
O O 0.0492 0.0322 'International Tables Vol C Tables 4.2.6.8 and 6.1.1.4'
Cl Cl 0.3639 0.7018 'International Tables Vol C Tables 4.2.6.8 and 6.1.1.4'

loop_
_geom_angle_atom_site_label_1
_geom_angle_atom_site_label_2
_geom_angle_atom_site_label_3
_geom_angle
C3 O2 C12 105.89(17)
C4 O3 C12 105.72(16)
C8 N1 C10 115.66(17)
C8 N1 H1A 107.9(16)
C10 N1 H1A 110.2(16)
C8 N1 H1B 107.9(16)
C10 N1 H1B 107.9(16)
H1A N1 H1B 107(2)
C6 C1 C2 120.99(19)
C6 C1 C7 116.9(2)
C2 C1 C7 122.07(18)
C3 C2 C1 116.42(19)
C3 C2 H2 121.8
C1 C2 H2 121.8
C2 C3 O2 127.7(2)
C2 C3 C4 122.3(2)
O2 C3 C4 109.94(19)
O3 C4 C5 127.78(19)
O3 C4 C3 110.0(2)
C5 C4 C3 122.2(2)
C4 C5 C6 116.66(19)
C4 C5 H5 121.7
C6 C5 H5 121.7
C5 C6 C1 121.4(2)
C5 C6 H6 119.3
C1 C6 H6 119.3
O1 C7 C1 122.90(19)
O1 C7 C8 119.89(19)
C1 C7 C8 117.05(18)
N1 C8 C7 109.69(17)
N1 C8 C9 109.00(18)
C7 C8 C9 109.27(17)
N1 C8 H8 109.6
C7 C8 H8 109.6
C9 C8 H8 109.6
C8 C9 H9A 109.5
C8 C9 H9B 109.5
H9A C9 H9B 109.5
C8 C9 H9C 109.5
H9A C9 H9C 109.5
H9B C9 H9C 109.5
N1 C10 C11 110.50(18)
N1 C10 H10A 109.6
C11 C10 H10A 109.6
N1 C10 H10B 109.6
C11 C10 H10B 109.6
H10A C10 H10B 108.1
C10 C11 H11A 109.5
C10 C11 H11B 109.5
H11A C11 H11B 109.5
C10 C11 H11C 109.5
H11A C11 H11C 109.5
H11B C11 H11C 109.5
O2 C12 O3 107.52(18)
O2 C12 H12A 110.2
O3 C12 H12A 110.2
O2 C12 H12B 110.2
O3 C12 H12B 110.2
H12A C12 H12B 108.5

loop_
_geom_bond_atom_site_label_1
_geom_bond_atom_site_label_2
_geom_bond_distance
O1 C7 1.215(3)
O2 C3 1.374(3)
O2 C12 1.434(3)
O3 C4 1.370(3)
O3 C12 1.445(3)
N1 C8 1.493(3)
N1 C10 1.497(3)
N1 H1A 0.896(17)
N1 H1B 0.916(16)
C1 C6 1.396(3)
C1 C2 1.411(3)
C1 C7 1.489(3)
C2 C3 1.369(3)
C2 H2 0.9500
C3 C4 1.385(3)
C4 C5 1.372(3)
C5 C6 1.396(3)
C5 H5 0.9500
C6 H6 0.9500
C7 C8 1.529(3)
C8 C9 1.532(3)
C8 H8 1.0000
C9 H9A 0.9800
C9 H9B 0.9800
C9 H9C 0.9800
C10 C11 1.508(3)
C10 H10A 0.9900
C10 H10B 0.9900
C11 H11A 0.9800
C11 H11B 0.9800
C11 H11C 0.9800
C12 H12A 0.9900
C12 H12B 0.9900

loop_
_geom_hbond_atom_site_label_D
_geom_hbond_atom_site_label_H
_geom_hbond_atom_site_label_A
_geom_hbond_site_symmetry_A
_geom_hbond_distance_DH
_geom_hbond_distance_HA
_geom_hbond_distance_DA
_geom_hbond_angle_DHA
_geom_hbond_publ_flag
N1 H1A Cl1 1_555 0.896(17) 2.243(18) 3.103(2) 161(2) yes

loop_
_geom_torsion_atom_site_label_1
_geom_torsion_atom_site_label_2
_geom_torsion_atom_site_label_3
_geom_torsion_atom_site_label_4
_geom_torsion
C6 C1 C2 C3 0.5(3)
C7 C1 C2 C3 -179.19(19)
C1 C2 C3 O2 179.0(2)
C1 C2 C3 C4 1.4(3)
C12 O2 C3 C2 176.9(2)
C12 O2 C3 C4 -5.2(2)
C12 O3 C4 C5 -174.0(2)
C12 O3 C4 C3 6.6(2)
C2 C3 C4 O3 177.09(19)
O2 C3 C4 O3 -0.9(2)
C2 C3 C4 C5 -2.3(3)
O2 C3 C4 C5 179.69(19)
O3 C4 C5 C6 -178.1(2)
C3 C4 C5 C6 1.2(3)
C4 C5 C6 C1 0.7(3)
C2 C1 C6 C5 -1.6(3)
C7 C1 C6 C5 178.13(19)
C6 C1 C7 O1 20.6(3)
C2 C1 C7 O1 -159.7(2)
C6 C1 C7 C8 -154.76(19)
C2 C1 C7 C8 24.9(3)
C10 N1 C8 C7 66.3(2)
C10 N1 C8 C9 -174.07(18)
O1 C7 C8 N1 18.5(3)
C1 C7 C8 N1 -165.97(18)
O1 C7 C8 C9 -100.9(2)
C1 C7 C8 C9 74.6(2)
C8 N1 C10 C11 166.02(19)
C3 O2 C12 O3 9.2(2)
C4 O3 C12 O2 -9.7(2)
